data_4104751
loop_
_publ_author_name
'K. C. Nicolaou'
'Xiao-Shui Peng'
'Ya-Ping Sun'
'Damien Polet'
'Bin Zou'
'Chek Shik Lim'
'David Y.-K. Chen'

_publ_section_title
;
 Total Synthesis and Biological Evaluation of Cortistatins A and J and
 Analogues Thereof
;
_journal_name_full 'Journal of the American Chemical Society'
_journal_page_first 10587
_journal_page_last 10597
_journal_paper_doi 10.1021/ja902939t
_journal_volume 131
_journal_year 2009
_chemical_absolute_configuration unk
_chemical_formula_moiety 'C15 H18 O3'
_chemical_formula_sum 'C15 H18 O3'
_chemical_formula_weight 246.31
_space_group_IT_number 14
_symmetry_cell_setting monoclinic
_symmetry_Int_Tables_number 14
_symmetry_space_group_name_Hall '-P 2yn'
_symmetry_space_group_name_H-M 'P 1 21/n 1'
_cell_angle_alpha 90.0000
_cell_angle_beta 108.844(3)
_cell_angle_gamma 90.0000
_cell_formula_units_Z 3
_cell_length_a 11.7346(7)
_cell_length_b 9.0075(4)
_cell_length_c 11.8751(8)
_cell_measurement_reflns_used 22079
_cell_measurement_temperature 93.1
_cell_measurement_theta_max 72.1
_cell_measurement_theta_min 1.8
_cell_volume 1187.91(12)
_computing_cell_refinement PROCESS
_computing_data_collection PROCESS
_computing_data_reduction CrystalStructure
_computing_publication_material 'CrystalStructure 3.8'
_computing_structure_refinement CRYSTALS
_computing_structure_solution SHELXS97
_diffrn_ambient_temperature 93
_diffrn_detector_area_resol_mean 10.00
_diffrn_measured_fraction_theta_full 0.898
_diffrn_measured_fraction_theta_max 0.898
_diffrn_measurement_device_type 'Rigaku RAXIS-SPIDER'
_diffrn_measurement_method \w
_diffrn_radiation_probe x-ray
_diffrn_radiation_type 'Mo K\a'
_diffrn_radiation_wavelength 0.71075
_diffrn_reflns_av_R_equivalents 0.099
_diffrn_reflns_limit_h_max 15
_diffrn_reflns_limit_h_min -26
_diffrn_reflns_limit_k_max 20
_diffrn_reflns_limit_k_min -13
_diffrn_reflns_limit_l_max 27
_diffrn_reflns_limit_l_min -23
_diffrn_reflns_number 32091
_diffrn_reflns_theta_full 55.73
_diffrn_reflns_theta_max 55.73
_diffrn_source 'rotating anode'
_diffrn_source_type 'Rigaku MM-007HF'
_exptl_absorpt_coefficient_mu 0.071
_exptl_absorpt_correction_T_max 0.986
_exptl_absorpt_correction_T_min 0.979
_exptl_absorpt_correction_type numerical
_exptl_absorpt_process_details
;
    Higashi, T. (1999). Program for Absorption Correction.
    Rigaku Corporation, Tokyo, Japan.
;
_exptl_crystal_colour colorless
_exptl_crystal_density_diffrn 1.033
_exptl_crystal_description prism
_exptl_crystal_F_000 396.00
_exptl_crystal_size_max 0.60
_exptl_crystal_size_mid 0.58
_exptl_crystal_size_min 0.60
_refine_diff_density_max 102.00
_refine_diff_density_min -10.10
_refine_ls_extinction_coef 40(4)
_refine_ls_extinction_method 'Larson (1970) Crystallographic Computing eq. 22'
_refine_ls_goodness_of_fit_ref 6.121
_refine_ls_hydrogen_treatment refall
_refine_ls_number_parameters 362
_refine_ls_number_reflns 16663
_refine_ls_R_factor_gt 0.0725
_refine_ls_shift/su_max 2.4823
_refine_ls_structure_factor_coef F
_refine_ls_weighting_details 'w = 1.0'
_refine_ls_weighting_scheme unit
_refine_ls_wR_factor_ref 0.0778
_reflns_number_gt 16255
_reflns_number_total 14061
_reflns_threshold_expression F^2^>2.0\s(F^2^)
_cod_data_source_file ja902939t_si_005.cif
_cod_data_source_block '__SYP_131008'
_cod_original_cell_volume 1187.92(12)
_cod_original_sg_symbol_H-M 'P 21/n'
_cod_database_code 4104751

loop_
_symmetry_equiv_pos_site_id
_symmetry_equiv_pos_as_xyz
1 +X,+Y,+Z
2 1/2-X,1/2+Y,1/2-Z
3 -X,-Y,-Z
4 1/2+X,1/2-Y,1/2+Z

loop_
_atom_site_label
_atom_site_type_symbol
_atom_site_fract_x
_atom_site_fract_y
_atom_site_fract_z
_atom_site_U_iso_or_equiv
_atom_site_adp_type
_atom_site_occupancy
_atom_site_symmetry_multiplicity
_atom_site_calc_flag
_atom_site_refinement_flags
O(1) O 0.01001(8) 1.37004(8) 0.77314(7) 0.0256(2) Uani 1.03 1 d P
O(2) O -0.18159(8) 1.03437(10) 0.74552(8) 0.0212(2) Uani 1.03 1 d P
O(3) O 0.19421(7) 1.03104(7) 1.02169(6) 0.01525(15) Uani 1.03 1 d P
C(1) C 0.13299(9) 1.12992(9) 0.92413(8) 0.01409(19) Uani 1.02 1 d P
C(2) C 0.07917(12) 1.25567(11) 0.97683(10) 0.0180(2) Uani 1.02 1 d P
C(3) C -0.01343(11) 1.34406(12) 0.88474(10) 0.0213(2) Uani 1.03 1 d P
C(4) C -0.08902(13) 1.27488(12) 0.77437(11) 0.0204(2) Uani 1.01 1 d P
C(5) C -0.07529(10) 1.11352(11) 0.74808(9) 0.0169(2) Uani 1.02 1 d P
C(6) C 0.03784(9) 1.04119(10) 0.83072(8) 0.0155(2) Uani 1.05 1 d P
C(7) C 0.05614(10) 0.89475(11) 0.82167(9) 0.0168(2) Uani 1.04 1 d P
C(8) C 0.16707(9) 0.82306(10) 0.89215(8) 0.0156(2) Uani 1.05 1 d P
C(9) C 0.18785(11) 0.67685(11) 0.88660(10) 0.0198(2) Uani 1.04 1 d P
C(10) C 0.30496(12) 0.60508(12) 0.95491(11) 0.0234(2) Uani 1.03 1 d P
C(11) C 0.40311(13) 0.71988(13) 1.00955(12) 0.0211(2) Uani 1.01 1 d P
C(12) C 0.35360(12) 0.84533(13) 1.06772(10) 0.0193(2) Uani 1.01 1 d P
C(13) C 0.25971(9) 0.92820(10) 0.97010(8) 0.0154(2) Uani 1.04 1 d P
C(14) C 0.31144(12) 1.03141(12) 0.89358(11) 0.0181(2) Uani 1.01 1 d P
C(15) C 0.23659(10) 1.17418(12) 0.87775(10) 0.0185(2) Uani 1.04 1 d P
H(1) H 0.0423(13) 1.2147(14) 1.0339(13) 0.037(5) Uani 1.08 1 c P
H(2) H 0.1444(14) 1.3182(17) 1.0236(12) 0.015(4) Uani 0.91 1 c P
H(3) H -0.0473(14) 1.4268(15) 0.9096(10) 0.021(4) Uani 0.99 1 c P
H(4) H -0.1644(17) 1.3127(13) 0.7383(11) 0.015(4) Uani 1.00 1 c P
H(5) H -0.1734(15) 1.0137(15) 0.8214(19) 0.045(6) Uani 1.01 1 c P
H(6) H -0.0711(12) 1.1088(13) 0.6636(11) 0.021(4) Uani 1.04 1 c P
H(7) H -0.0047(13) 0.8362(15) 0.7682(11) 0.027(4) Uani 1.11 1 c P
H(8) H 0.1230(12) 0.6166(13) 0.8366(10) 0.010(3) Uani 0.96 1 c P
H(9) H 0.3322(14) 0.5350(16) 0.9016(13) 0.014(4) Uani 0.82 1 c P
H(10) H 0.2934(15) 0.5456(16) 1.0181(16) 0.033(5) Uani 0.92 1 c P
H(11) H 0.4312(11) 0.7645(14) 0.9433(13) 0.033(4) Uani 1.11 1 c P
H(12) H 0.4714(15) 0.6795(14) 1.0637(13) 0.033(5) Uani 1.21 1 c P
H(13) H 0.4151(13) 0.9148(19) 1.1136(13) 0.037(5) Uani 1.13 1 c P
H(14) H 0.3123(13) 0.8066(16) 1.1206(12) 0.032(5) Uani 1.02 1 c P
H(15) H 0.3060(13) 0.9872(12) 0.8159(14) 0.048(5) Uani 1.26 1 c P
H(16) H 0.3911(16) 1.0507(13) 0.9332(11) 0.046(5) Uani 1.29 1 c P
H(17) H 0.2024(13) 1.2089(14) 0.7891(12) 0.037(5) Uani 1.13 1 c P
H(18) H 0.2852(14) 1.2522(16) 0.9322(15) 0.032(5) Uani 1.00 1 c .

loop_
_atom_site_aniso_label
_atom_site_aniso_U_11
_atom_site_aniso_U_22
_atom_site_aniso_U_33
_atom_site_aniso_U_12
_atom_site_aniso_U_13
_atom_site_aniso_U_23
O(1) 0.0323(5) 0.0187(3) 0.0250(4) -0.0032(3) 0.0082(3) 0.0046(2)
O(2) 0.0163(4) 0.0265(4) 0.0190(4) -0.0033(2) 0.0034(3) 0.0012(2)
O(3) 0.0175(3) 0.0157(2) 0.0125(2) 0.0024(2) 0.0047(2) -0.0008(2)
C(1) 0.0160(4) 0.0121(3) 0.0143(3) -0.0003(2) 0.0051(3) -0.0002(2)
C(2) 0.0209(6) 0.0156(4) 0.0180(4) 0.0010(3) 0.0068(4) -0.0030(3)
C(3) 0.0247(6) 0.0160(4) 0.0240(5) 0.0038(3) 0.0087(4) 0.0002(3)
C(4) 0.0185(6) 0.0181(4) 0.0222(5) 0.0036(3) 0.0032(4) 0.0031(3)
C(5) 0.0159(4) 0.0185(4) 0.0152(4) -0.0007(3) 0.0036(3) 0.0014(3)
C(6) 0.0158(4) 0.0161(3) 0.0147(3) -0.0010(3) 0.0050(3) 0.0002(2)
C(7) 0.0175(5) 0.0157(4) 0.0165(4) -0.0028(3) 0.0046(3) -0.0020(2)
C(8) 0.0192(5) 0.0141(3) 0.0150(3) -0.0013(3) 0.0074(3) -0.0007(2)
C(9) 0.0245(6) 0.0151(4) 0.0212(4) -0.0014(3) 0.0093(4) -0.0013(3)
C(10) 0.0296(6) 0.0159(4) 0.0258(5) 0.0050(3) 0.0107(4) 0.0025(3)
C(11) 0.0208(6) 0.0222(5) 0.0206(5) 0.0071(4) 0.0070(4) 0.0020(3)
C(12) 0.0185(6) 0.0216(5) 0.0162(4) 0.0049(3) 0.0032(4) -0.0002(3)
C(13) 0.0167(4) 0.0146(3) 0.0159(4) 0.0006(3) 0.0065(3) -0.0009(2)
C(14) 0.0173(6) 0.0169(4) 0.0229(6) -0.0018(3) 0.0103(4) 0.0000(3)
C(15) 0.0182(5) 0.0159(4) 0.0236(5) -0.0026(3) 0.0095(4) 0.0006(3)
H(1) 0.041(10) 0.018(8) 0.067(11) -0.009(6) 0.038(9) -0.016(7)
H(2) 0.014(10) 0.024(9) 0.009(8) 0.018(8) 0.006(7) 0.002(6)
H(3) 0.041(11) 0.016(8) 0.010(7) 0.001(7) 0.012(7) 0.004(5)
H(4) 0.037(14) 0.001(6) 0.007(7) -0.003(7) 0.007(8) -0.000(5)
H(5) 0.043(12) 0.021(8) 0.051(16) -0.017(7) -0.013(9) 0.026(7)
H(6) 0.015(9) 0.013(7) 0.029(10) 0.002(6) -0.001(7) 0.006(6)
H(7) 0.031(10) 0.028(9) 0.016(8) -0.004(7) -0.001(7) 0.010(6)
H(8) 0.006(8) 0.007(7) 0.003(6) 0.000(5) -0.018(5) -0.002(5)
H(9) 0.009(10) 0.017(9) 0.012(9) 0.011(7) -0.002(7) -0.005(7)
H(10) 0.025(11) 0.015(9) 0.048(13) -0.000(7) -0.005(9) 0.009(8)
H(11) 0.006(7) 0.029(9) 0.054(12) 0.006(6) -0.006(7) -0.012(7)
H(12) 0.041(12) 0.021(7) 0.041(10) -0.008(7) 0.019(10) -0.020(6)
H(13) 0.014(9) 0.061(12) 0.039(10) 0.017(8) 0.012(8) 0.017(9)
H(14) 0.027(10) 0.045(10) 0.030(9) 0.012(7) 0.018(8) -0.005(7)
H(15) 0.050(11) 0.013(6) 0.081(13) -0.009(6) 0.024(9) 0.004(6)
H(16) 0.059(14) 0.031(8) 0.039(9) -0.021(7) 0.004(8) -0.009(6)
H(17) 0.045(11) 0.036(9) 0.033(9) 0.031(7) 0.017(8) 0.012(6)
H(18) 0.030(12) 0.012(9) 0.059(13) 0.003(7) 0.022(10) 0.010(8)

loop_
_atom_type_symbol
_atom_type_description
_atom_type_scat_dispersion_real
_atom_type_scat_dispersion_imag
_atom_type_scat_source
C C 0.003 0.002
;
International Tables for Crystallography
(1992, Vol. C, Tables 4.2.6.8 and 6.1.1.4)
;
H H 0.000 0.000
;
International Tables for Crystallography
(1992, Vol. C, Table 6.1.1.4)
;
O O 0.011 0.006
;
International Tables for Crystallography
(1992, Vol. C, Tables 4.2.6.8 and 6.1.1.4)
;

loop_
_geom_angle_atom_site_label_1
_geom_angle_atom_site_label_2
_geom_angle_atom_site_label_3
_geom_angle
_geom_angle_publ_flag
C(3) O(1) C(4) 60.51(7) yes
C(1) O(3) C(13) 104.25(7) yes
O(3) C(1) C(2) 106.94(7) yes
O(3) C(1) C(6) 108.45(6) yes
O(3) C(1) C(15) 101.51(7) yes
C(2) C(1) C(6) 112.67(8) yes
C(2) C(1) C(15) 115.69(8) yes
C(6) C(1) C(15) 110.69(8) yes
C(1) C(2) C(3) 113.20(9) yes
O(1) C(3) C(2) 116.36(11) yes
O(1) C(3) C(4) 59.44(8) yes
C(2) C(3) C(4) 120.96(9) yes
O(1) C(4) C(3) 60.05(7) yes
O(1) C(4) C(5) 115.42(11) yes
C(3) C(4) C(5) 121.47(9) yes
O(2) C(5) C(4) 109.57(10) yes
O(2) C(5) C(6) 112.00(8) yes
C(4) C(5) C(6) 114.18(8) yes
C(1) C(6) C(5) 121.86(7) yes
C(1) C(6) C(7) 118.32(7) yes
C(5) C(6) C(7) 119.82(8) yes
C(6) C(7) C(8) 121.75(8) yes
C(7) C(8) C(9) 123.39(8) yes
C(7) C(8) C(13) 114.07(7) yes
C(9) C(8) C(13) 122.52(8) yes
C(8) C(9) C(10) 123.04(9) yes
C(9) C(10) C(11) 111.82(9) yes
C(10) C(11) C(12) 110.29(12) yes
C(11) C(12) C(13) 107.85(9) yes
O(3) C(13) C(8) 106.42(8) yes
O(3) C(13) C(12) 110.09(8) yes
O(3) C(13) C(14) 102.94(7) yes
C(8) C(13) C(12) 111.20(7) yes
C(8) C(13) C(14) 110.87(8) yes
C(12) C(13) C(14) 114.70(9) yes
C(13) C(14) C(15) 104.88(10) yes
C(1) C(15) C(14) 103.06(9) yes
C(5) O(2) H(5) 105.9(10) no
C(1) C(2) H(1) 109.6(8) no
C(1) C(2) H(2) 108.2(10) no
C(3) C(2) H(1) 109.0(8) no
C(3) C(2) H(2) 111.3(8) no
H(1) C(2) H(2) 105.3(12) no
O(1) C(3) H(3) 112.5(8) no
C(2) C(3) H(3) 118.3(7) no
C(4) C(3) H(3) 115.2(7) no
O(1) C(4) H(4) 115.6(9) no
C(3) C(4) H(4) 118.4(8) no
C(5) C(4) H(4) 114.5(7) no
O(2) C(5) H(6) 106.1(7) no
C(4) C(5) H(6) 106.6(6) no
C(6) C(5) H(6) 107.9(7) no
C(6) C(7) H(7) 119.6(8) no
C(8) C(7) H(7) 118.7(8) no
C(8) C(9) H(8) 117.4(7) no
C(10) C(9) H(8) 119.5(7) no
C(9) C(10) H(9) 110.4(7) no
C(9) C(10) H(10) 109.0(10) no
C(11) C(10) H(9) 109.8(9) no
C(11) C(10) H(10) 108.7(9) no
H(9) C(10) H(10) 106.9(13) no
C(10) C(11) H(11) 108.9(7) no
C(10) C(11) H(12) 113.2(8) no
C(12) C(11) H(11) 108.5(7) no
C(12) C(11) H(12) 110.2(10) no
H(11) C(11) H(12) 105.5(13) no
C(11) C(12) H(13) 113.8(10) no
C(11) C(12) H(14) 111.5(9) no
C(13) C(12) H(13) 109.6(9) no
C(13) C(12) H(14) 106.2(8) no
H(13) C(12) H(14) 107.6(13) no
C(13) C(14) H(15) 112.7(8) no
C(13) C(14) H(16) 109.8(9) no
C(15) C(14) H(15) 111.2(7) no
C(15) C(14) H(16) 110.6(7) no
H(15) C(14) H(16) 107.6(13) no
C(1) C(15) H(17) 110.3(8) no
C(1) C(15) H(18) 107.6(11) no
C(14) C(15) H(17) 113.1(8) no
C(14) C(15) H(18) 109.0(8) no
H(17) C(15) H(18) 113.2(11) no

loop_
_geom_bond_atom_site_label_1
_geom_bond_atom_site_label_2
_geom_bond_distance
_geom_bond_publ_flag
O(1) C(3) 1.4568(16) yes
O(1) C(4) 1.4479(16) yes
O(2) C(5) 1.4285(15) yes
O(3) C(1) 1.4539(10) yes
O(3) C(13) 1.4589(13) yes
C(1) C(2) 1.5260(15) yes
C(1) C(6) 1.5218(11) yes
C(1) C(15) 1.5404(17) yes
C(2) C(3) 1.4976(14) yes
C(3) C(4) 1.4635(15) yes
C(4) C(5) 1.5061(15) yes
C(5) C(6) 1.5193(13) yes
C(6) C(7) 1.3463(13) yes
C(7) C(8) 1.4520(13) yes
C(8) C(9) 1.3449(13) yes
C(8) C(13) 1.5118(12) yes
C(9) C(10) 1.4981(16) yes
C(10) C(11) 1.5278(17) yes
C(11) C(12) 1.5332(19) yes
C(12) C(13) 1.5132(13) yes
C(13) C(14) 1.5540(17) yes
C(14) C(15) 1.5343(16) yes
O(2) H(5) 0.89(2) no
C(2) H(1) 0.987(17) no
C(2) H(2) 0.968(14) no
C(3) H(3) 0.937(15) no
C(4) H(4) 0.915(17) no
C(5) H(6) 1.021(15) no
C(7) H(7) 0.948(12) no
C(9) H(8) 0.967(11) no
C(10) H(9) 1.016(17) no
C(10) H(10) 0.967(19) no
C(11) H(11) 1.028(17) no
C(11) H(12) 0.925(14) no
C(12) H(13) 0.977(15) no
C(12) H(14) 0.974(17) no
C(14) H(15) 0.988(17) no
C(14) H(16) 0.918(17) no
C(15) H(17) 1.047(13) no
C(15) H(18) 0.999(14) no

loop_
_geom_contact_atom_site_label_1
_geom_contact_atom_site_label_2
_geom_contact_distance
_geom_contact_site_symmetry_2
O(1) C(1) 2.8817(10) .
O(1) C(2) 2.5105(13) .
O(1) C(5) 2.4974(12) .
O(1) C(6) 3.0338(11) .
O(1) C(9) 3.4629(12) 1_565
O(1) C(15) 3.0970(13) .
O(2) O(3) 2.8767(12) 3_577
O(2) C(3) 3.5073(13) .
O(2) C(4) 2.3980(14) .
O(2) C(4) 3.5148(16) 2_446
O(2) C(6) 2.4443(13) .
O(2) C(7) 2.9244(14) .
O(3) O(2) 2.8767(12) 3_577
O(3) C(2) 2.3949(12) .
O(3) C(6) 2.4146(10) .
O(3) C(7) 2.6996(11) .
O(3) C(8) 2.3793(11) .
O(3) C(9) 3.5609(12) .
O(3) C(12) 2.4362(14) .
O(3) C(14) 2.3577(17) .
O(3) C(15) 2.3196(14) .
C(1) O(1) 2.8817(10) .
C(1) C(3) 2.5243(14) .
C(1) C(4) 2.9431(15) .
C(1) C(5) 2.6581(12) .
C(1) C(7) 2.4642(12) .
C(1) C(8) 2.8359(12) .
C(1) C(13) 2.2992(12) .
C(1) C(14) 2.4072(18) .
C(2) O(1) 2.5105(13) .
C(2) O(3) 2.3949(12) .
C(2) C(4) 2.5769(15) .
C(2) C(5) 3.0205(13) .
C(2) C(6) 2.5366(13) .
C(2) C(7) 3.5407(18) 3_577
C(2) C(15) 2.5961(19) .
C(3) O(2) 3.5073(13) .
C(3) C(1) 2.5243(14) .
C(3) C(5) 2.5907(14) .
C(3) C(6) 2.9095(14) .
C(3) C(15) 3.3337(17) .
C(4) O(2) 2.3980(14) .
C(4) O(2) 3.5148(16) 2_456
C(4) C(1) 2.9431(15) .
C(4) C(2) 2.5769(15) .
C(4) C(6) 2.5399(14) .
C(5) O(1) 2.4974(12) .
C(5) C(1) 2.6581(12) .
C(5) C(2) 3.0205(13) .
C(5) C(3) 2.5907(14) .
C(5) C(7) 2.4809(14) .
C(5) C(15) 3.5247(15) .
C(6) O(1) 3.0338(11) .
C(6) O(2) 2.4443(13) .
C(6) O(3) 2.4146(10) .
C(6) C(2) 2.5366(13) .
C(6) C(3) 2.9095(14) .
C(6) C(4) 2.5399(14) .
C(6) C(8) 2.4449(12) .
C(6) C(13) 2.7875(12) .
C(6) C(14) 3.0536(17) .
C(6) C(15) 2.5189(15) .
C(7) O(2) 2.9244(14) .
C(7) O(3) 2.6996(11) .
C(7) C(1) 2.4642(12) .
C(7) C(2) 3.5407(18) 3_577
C(7) C(5) 2.4809(14) .
C(7) C(9) 2.4629(14) .
C(7) C(13) 2.4868(12) .
C(7) C(14) 3.0931(17) .
C(7) C(15) 3.2174(15) .
C(8) O(3) 2.3793(11) .
C(8) C(1) 2.8359(12) .
C(8) C(6) 2.4449(12) .
C(8) C(10) 2.5000(14) .
C(8) C(11) 2.8258(16) .
C(8) C(12) 2.4960(13) .
C(8) C(14) 2.5246(16) .
C(8) C(15) 3.2845(14) .
C(9) O(1) 3.4629(12) 1_545
C(9) O(3) 3.5609(12) .
C(9) C(7) 2.4629(14) .
C(9) C(11) 2.5060(17) .
C(9) C(12) 2.8302(14) .
C(9) C(13) 2.5060(13) .
C(9) C(14) 3.4975(15) .
C(9) C(14) 3.5783(18) 2_546
C(9) C(15) 3.5269(18) 2_546
C(10) C(8) 2.5000(14) .
C(10) C(12) 2.5119(15) .
C(10) C(13) 2.9745(14) .
C(11) C(8) 2.8258(16) .
C(11) C(9) 2.5060(17) .
C(11) C(13) 2.4623(16) .
C(11) C(14) 3.1577(16) .
C(12) O(3) 2.4362(14) .
C(12) C(8) 2.4960(13) .
C(12) C(9) 2.8302(14) .
C(12) C(10) 2.5119(15) .
C(12) C(14) 2.5826(16) .
C(13) C(1) 2.2992(12) .
C(13) C(6) 2.7875(12) .
C(13) C(7) 2.4868(12) .
C(13) C(9) 2.5060(13) .
C(13) C(10) 2.9745(14) .
C(13) C(11) 2.4623(16) .
C(13) C(15) 2.4481(14) .
C(14) O(3) 2.3577(17) .
C(14) C(1) 2.4072(18) .
C(14) C(6) 3.0536(17) .
C(14) C(7) 3.0931(17) .
C(14) C(8) 2.5246(16) .
C(14) C(9) 3.4975(15) .
C(14) C(9) 3.5783(18) 2_556
C(14) C(11) 3.1577(16) .
C(14) C(12) 2.5826(16) .
C(15) O(1) 3.0970(13) .
C(15) O(3) 2.3196(14) .
C(15) C(2) 2.5961(19) .
C(15) C(3) 3.3337(17) .
C(15) C(5) 3.5247(15) .
C(15) C(6) 2.5189(15) .
C(15) C(7) 3.2174(15) .
C(15) C(8) 3.2845(14) .
C(15) C(9) 3.5269(18) 2_556
C(15) C(13) 2.4481(14) .
O(1) H(1) 3.307(16) .
O(1) H(2) 2.919(13) .
O(1) H(3) 2.011(15) .
O(1) H(4) 2.020(19) .
O(1) H(6) 2.708(11) .
O(1) H(8) 2.571(12) 1_565
O(1) H(11) 3.022(17) 2_556
O(1) H(13) 2.688(15) 4_474
O(1) H(15) 2.892(17) 2_556
O(1) H(16) 3.440(17) 2_556
O(1) H(17) 2.639(15) .
O(1) H(18) 3.343(15) .
O(2) H(1) 3.435(13) 3_577
O(2) H(2) 3.066(13) 4_474
O(2) H(3) 3.266(14) 2_446
O(2) H(4) 2.519(12) .
O(2) H(4) 2.741(16) 2_446
O(2) H(6) 1.973(15) .
O(2) H(7) 2.684(15) .
O(2) H(10) 2.718(19) 4_464
O(2) H(14) 2.917(17) 3_577
O(2) H(14) 3.402(15) 4_464
O(3) H(1) 2.470(15) .
O(3) H(1) 3.443(14) 3_577
O(3) H(2) 2.653(15) .
O(3) H(4) 2.931(12) 4_575
O(3) H(5) 2.00(2) 3_577
O(3) H(13) 2.680(15) .
O(3) H(14) 2.517(14) .
O(3) H(15) 3.150(19) .
O(3) H(16) 2.84(2) .
O(3) H(17) 3.222(14) .
O(3) H(18) 2.640(17) .
C(1) H(1) 2.077(18) .
C(1) H(2) 2.046(15) .
C(1) H(3) 3.380(14) .
C(1) H(5) 3.561(16) .
C(1) H(5) 3.18(2) 3_577
C(1) H(6) 3.249(11) .
C(1) H(7) 3.332(13) .
C(1) H(15) 3.019(17) .
C(1) H(16) 3.080(19) .
C(1) H(17) 2.142(16) .
C(1) H(18) 2.074(17) .
C(2) H(3) 2.110(13) .
C(2) H(3) 3.234(14) 3_587
C(2) H(4) 3.351(14) .
C(2) H(5) 3.338(17) 3_577
C(2) H(7) 3.511(15) 3_577
C(2) H(10) 3.547(16) 1_565
C(2) H(17) 3.054(16) .
C(2) H(18) 2.637(19) .
C(3) H(1) 2.044(14) .
C(3) H(2) 2.057(13) .
C(3) H(3) 3.099(13) 3_587
C(3) H(4) 2.062(14) .
C(3) H(5) 3.469(14) .
C(3) H(6) 3.271(13) .
C(3) H(8) 3.083(13) 1_565
C(3) H(17) 3.324(16) .
C(3) H(18) 3.465(17) .
C(4) H(1) 3.017(14) .
C(4) H(2) 3.343(13) .
C(4) H(3) 2.046(13) .
C(4) H(5) 2.680(16) .
C(4) H(5) 3.413(15) 2_456
C(4) H(6) 2.048(13) .
C(4) H(13) 3.394(17) 4_474
C(4) H(14) 3.327(17) 3_577
C(4) H(17) 3.419(16) .
C(5) H(1) 3.351(15) .
C(5) H(2) 3.555(13) 4_474
C(5) H(3) 3.368(13) .
C(5) H(4) 2.061(14) .
C(5) H(5) 1.88(2) .
C(5) H(7) 2.618(13) .
C(5) H(10) 3.028(16) 4_464
C(5) H(11) 3.515(17) 2_556
C(5) H(12) 3.582(15) 4_464
C(5) H(17) 3.251(15) .
C(6) H(1) 2.861(16) .
C(6) H(1) 3.123(15) 3_577
C(6) H(2) 3.344(14) .
C(6) H(4) 3.337(15) .
C(6) H(5) 2.458(18) .
C(6) H(6) 2.075(12) .
C(6) H(7) 1.992(13) .
C(6) H(9) 3.558(18) 2_556
C(6) H(15) 3.245(17) .
C(6) H(17) 2.622(15) .
C(6) H(18) 3.351(15) .
C(7) H(1) 2.554(17) 3_577
C(7) H(5) 2.898(18) .
C(7) H(6) 2.767(11) .
C(7) H(8) 2.614(12) .
C(7) H(9) 3.548(17) 2_556
C(7) H(12) 2.975(15) 4_464
C(7) H(14) 3.573(13) 4_464
C(7) H(15) 3.070(16) .
C(7) H(17) 3.396(14) .
C(8) H(1) 2.883(18) 3_577
C(8) H(7) 2.080(13) .
C(8) H(8) 1.985(12) .
C(8) H(9) 3.219(15) .
C(8) H(10) 3.041(15) .
C(8) H(11) 3.006(13) .
C(8) H(13) 3.336(13) .
C(8) H(14) 2.702(13) .
C(8) H(15) 2.573(16) .
C(8) H(16) 3.245(16) .
C(8) H(17) 3.188(16) 2_546
C(9) H(1) 3.284(17) 3_577
C(9) H(3) 3.468(16) 3_577
C(9) H(7) 2.663(13) .
C(9) H(9) 2.083(16) .
C(9) H(10) 2.030(15) .
C(9) H(11) 2.827(13) .
C(9) H(12) 3.313(15) .
C(9) H(14) 2.932(13) .
C(9) H(15) 3.346(13) .
C(9) H(15) 2.969(16) 2_546
C(9) H(17) 2.798(16) 2_546
C(10) H(2) 3.448(16) 1_545
C(10) H(6) 3.105(12) 4_565
C(10) H(8) 2.147(12) .
C(10) H(11) 2.100(14) .
C(10) H(12) 2.074(15) .
C(10) H(13) 3.381(16) .
C(10) H(14) 2.658(15) .
C(10) H(15) 3.234(15) 2_546
C(10) H(17) 3.019(14) 2_546
C(10) H(18) 3.192(14) 1_545
C(11) H(6) 3.425(16) 2_546
C(11) H(6) 3.441(12) 4_565
C(11) H(7) 2.952(12) 4_565
C(11) H(8) 3.396(12) .
C(11) H(9) 2.102(14) .
C(11) H(10) 2.054(17) .
C(11) H(13) 2.125(17) .
C(11) H(14) 2.096(17) .
C(11) H(15) 3.270(13) .
C(11) H(16) 3.105(12) .
C(11) H(16) 3.082(16) 3_677
C(11) H(17) 3.359(13) 2_546
C(11) H(18) 3.506(17) 3_677
C(12) H(5) 3.10(2) 3_577
C(12) H(7) 2.924(12) 4_565
C(12) H(9) 3.383(15) .
C(12) H(10) 2.805(15) .
C(12) H(11) 2.100(17) .
C(12) H(12) 2.046(16) .
C(12) H(15) 3.132(16) .
C(12) H(16) 2.574(14) .
C(12) H(16) 3.142(19) 3_677
C(13) H(5) 3.01(2) 3_577
C(13) H(7) 3.355(13) .
C(13) H(8) 3.365(11) .
C(13) H(10) 3.495(15) .
C(13) H(11) 2.596(14) .
C(13) H(12) 3.262(15) .
C(13) H(13) 2.059(13) .
C(13) H(14) 2.015(14) .
C(13) H(15) 2.139(18) .
C(13) H(16) 2.056(18) .
C(13) H(17) 3.246(13) .
C(13) H(18) 2.983(14) .
C(14) H(8) 3.164(14) 2_556
C(14) H(9) 3.364(13) 2_556
C(14) H(11) 2.751(13) .
C(14) H(11) 3.531(12) 3_677
C(14) H(12) 3.564(15) 3_677
C(14) H(13) 2.713(15) .
C(14) H(13) 3.273(17) 3_677
C(14) H(14) 3.369(15) .
C(14) H(16) 3.510(16) 3_677
C(14) H(17) 2.170(12) .
C(14) H(17) 3.597(13) 2_546
C(14) H(18) 2.086(15) .
C(15) H(1) 3.392(18) .
C(15) H(2) 2.658(17) .
C(15) H(8) 3.489(15) 2_556
C(15) H(9) 3.420(15) 1_565
C(15) H(9) 3.391(15) 2_556
C(15) H(12) 3.525(17) 3_677
C(15) H(15) 2.104(14) .
C(15) H(15) 3.570(13) 2_556
C(15) H(16) 2.046(16) .
H(1) O(1) 3.307(16) .
H(1) O(2) 3.435(13) 3_577
H(1) O(3) 2.470(15) .
H(1) O(3) 3.443(14) 3_577
H(1) C(1) 2.077(18) .
H(1) C(3) 2.044(14) .
H(1) C(4) 3.017(14) .
H(1) C(5) 3.351(15) .
H(1) C(6) 2.861(16) .
H(1) C(6) 3.123(15) 3_577
H(1) C(7) 2.554(17) 3_577
H(1) C(8) 2.883(18) 3_577
H(1) C(9) 3.284(17) 3_577
H(1) C(15) 3.392(18) .
H(1) H(2) 1.55(2) .
H(1) H(3) 2.436(18) .
H(1) H(3) 3.295(18) 3_587
H(1) H(4) 3.52(2) 4_575
H(1) H(5) 3.45(2) .
H(1) H(5) 2.80(2) 3_577
H(1) H(7) 2.57(2) 3_577
H(1) H(8) 3.22(2) 3_577
H(1) H(18) 3.45(2) .
H(2) O(1) 2.919(13) .
H(2) O(2) 3.066(13) 4_575
H(2) O(3) 2.653(15) .
H(2) C(1) 2.046(15) .
H(2) C(3) 2.057(13) .
H(2) C(4) 3.343(13) .
H(2) C(5) 3.555(13) 4_575
H(2) C(6) 3.344(14) .
H(2) C(10) 3.448(16) 1_565
H(2) C(15) 2.658(17) .
H(2) H(1) 1.55(2) .
H(2) H(3) 2.43(2) .
H(2) H(3) 2.79(2) 3_587
H(2) H(4) 3.038(18) 4_575
H(2) H(5) 3.47(2) 3_577
H(2) H(6) 3.280(19) 4_575
H(2) H(8) 3.443(19) 1_565
H(2) H(9) 3.58(2) 1_565
H(2) H(10) 2.71(2) 1_565
H(2) H(17) 3.23(2) .
H(2) H(18) 2.33(2) .
H(3) O(1) 2.011(15) .
H(3) O(2) 3.266(14) 2_456
H(3) C(1) 3.380(14) .
H(3) C(2) 2.110(13) .
H(3) C(2) 3.234(14) 3_587
H(3) C(3) 3.099(13) 3_587
H(3) C(4) 2.046(13) .
H(3) C(5) 3.368(13) .
H(3) C(9) 3.468(16) 3_577
H(3) H(1) 2.436(18) .
H(3) H(1) 3.295(18) 3_587
H(3) H(2) 2.43(2) .
H(3) H(2) 2.79(2) 3_587
H(3) H(3) 2.457(17) 3_587
H(3) H(4) 2.298(17) .
H(3) H(8) 2.96(2) 1_565
H(3) H(8) 3.43(2) 3_577
H(3) H(10) 3.28(2) 3_577
H(4) O(1) 2.020(19) .
H(4) O(2) 2.519(12) .
H(4) O(2) 2.741(16) 2_456
H(4) O(3) 2.931(12) 4_474
H(4) C(2) 3.351(14) .
H(4) C(3) 2.062(14) .
H(4) C(5) 2.061(14) .
H(4) C(6) 3.337(15) .
H(4) H(1) 3.52(2) 4_474
H(4) H(2) 3.038(18) 4_474
H(4) H(3) 2.298(17) .
H(4) H(5) 2.88(2) .
H(4) H(5) 2.56(2) 2_456
H(4) H(6) 2.45(2) .
H(4) H(13) 3.16(2) 4_474
H(4) H(14) 2.97(2) 3_577
H(4) H(18) 3.54(2) 4_474
H(5) O(3) 2.00(2) 3_577
H(5) C(1) 3.561(16) .
H(5) C(1) 3.18(2) 3_577
H(5) C(2) 3.338(17) 3_577
H(5) C(3) 3.469(14) .
H(5) C(4) 2.680(16) .
H(5) C(4) 3.413(15) 2_446
H(5) C(5) 1.88(2) .
H(5) C(6) 2.458(18) .
H(5) C(7) 2.898(18) .
H(5) C(12) 3.10(2) 3_577
H(5) C(13) 3.01(2) 3_577
H(5) H(1) 3.45(2) .
H(5) H(1) 2.80(2) 3_577
H(5) H(2) 3.47(2) 3_577
H(5) H(4) 2.88(2) .
H(5) H(4) 2.56(2) 2_446
H(5) H(6) 2.67(2) .
H(5) H(7) 2.77(2) .
H(5) H(10) 3.54(2) 4_464
H(5) H(13) 3.24(2) 3_577
H(5) H(14) 2.54(2) 3_577
H(6) O(1) 2.708(11) .
H(6) O(2) 1.973(15) .
H(6) C(1) 3.249(11) .
H(6) C(3) 3.271(13) .
H(6) C(4) 2.048(13) .
H(6) C(6) 2.075(12) .
H(6) C(7) 2.767(11) .
H(6) C(10) 3.105(12) 4_464
H(6) C(11) 3.425(16) 2_556
H(6) C(11) 3.441(12) 4_464
H(6) H(2) 3.280(19) 4_474
H(6) H(4) 2.45(2) .
H(6) H(5) 2.67(2) .
H(6) H(7) 2.748(17) .
H(6) H(9) 3.21(2) 2_556
H(6) H(9) 3.219(19) 4_464
H(6) H(10) 2.382(19) 4_464
H(6) H(11) 2.76(2) 2_556
H(6) H(12) 3.33(2) 2_556
H(6) H(12) 2.963(19) 4_464
H(6) H(17) 3.200(18) .
H(6) H(18) 2.995(19) 4_474
H(7) O(2) 2.684(15) .
H(7) C(1) 3.332(13) .
H(7) C(2) 3.511(15) 3_577
H(7) C(5) 2.618(13) .
H(7) C(6) 1.992(13) .
H(7) C(8) 2.080(13) .
H(7) C(9) 2.663(13) .
H(7) C(11) 2.952(13) 4_464
H(7) C(12) 2.924(12) 4_464
H(7) C(13) 3.355(13) .
H(7) H(1) 2.57(2) 3_577
H(7) H(5) 2.77(2) .
H(7) H(6) 2.748(17) .
H(7) H(8) 2.456(18) .
H(7) H(10) 3.320(19) 4_464
H(7) H(12) 2.36(2) 4_464
H(7) H(13) 2.87(2) 4_464
H(7) H(14) 2.629(18) 4_464
H(8) O(1) 2.571(12) 1_545
H(8) C(3) 3.083(13) 1_545
H(8) C(7) 2.614(12) .
H(8) C(8) 1.985(12) .
H(8) C(10) 2.147(12) .
H(8) C(11) 3.396(12) .
H(8) C(13) 3.365(11) .
H(8) C(14) 3.164(14) 2_546
H(8) C(15) 3.489(15) 2_546
H(8) H(1) 3.22(2) 3_577
H(8) H(2) 3.443(19) 1_545
H(8) H(3) 2.96(2) 1_545
H(8) H(3) 3.43(2) 3_577
H(8) H(7) 2.456(18) .
H(8) H(9) 2.44(2) .
H(8) H(10) 2.504(19) .
H(8) H(13) 2.978(17) 4_464
H(8) H(15) 2.51(2) 2_546
H(8) H(16) 3.210(19) 2_546
H(8) H(17) 3.02(2) 2_546
H(9) C(6) 3.558(18) 2_546
H(9) C(7) 3.548(17) 2_546
H(9) C(8) 3.219(15) .
H(9) C(9) 2.083(16) .
H(9) C(11) 2.102(14) .
H(9) C(12) 3.383(15) .
H(9) C(14) 3.364(13) 2_546
H(9) C(15) 3.420(15) 1_545
H(9) C(15) 3.391(15) 2_546
H(9) H(2) 3.58(2) 1_545
H(9) H(6) 3.21(2) 2_546
H(9) H(6) 3.219(19) 4_565
H(9) H(8) 2.44(2) .
H(9) H(10) 1.59(2) .
H(9) H(11) 2.34(2) .
H(9) H(12) 2.457(19) .
H(9) H(12) 2.93(2) 3_667
H(9) H(15) 2.60(2) 2_546
H(9) H(17) 3.380(19) 1_545
H(9) H(17) 2.67(2) 2_546
H(9) H(18) 2.66(2) 1_545
H(10) O(2) 2.718(19) 4_565
H(10) C(2) 3.547(16) 1_545
H(10) C(5) 3.028(16) 4_565
H(10) C(8) 3.041(15) .
H(10) C(9) 2.030(15) .
H(10) C(11) 2.054(17) .
H(10) C(12) 2.805(15) .
H(10) C(13) 3.495(15) .
H(10) H(2) 2.71(2) 1_545
H(10) H(3) 3.28(2) 3_577
H(10) H(5) 3.54(2) 4_565
H(10) H(6) 2.382(19) 4_565
H(10) H(7) 3.320(19) 4_565
H(10) H(8) 2.504(19) .
H(10) H(9) 1.59(2) .
H(10) H(11) 2.87(2) .
H(10) H(12) 2.32(2) .
H(10) H(14) 2.62(2) .
H(10) H(18) 2.82(2) 1_545
H(11) O(1) 3.022(17) 2_546
H(11) C(5) 3.515(17) 2_546
H(11) C(8) 3.006(13) .
H(11) C(9) 2.827(13) .
H(11) C(10) 2.100(14) .
H(11) C(12) 2.100(17) .
H(11) C(13) 2.596(14) .
H(11) C(14) 2.751(13) .
H(11) C(14) 3.531(12) 3_677
H(11) H(6) 2.76(2) 2_546
H(11) H(9) 2.34(2) .
H(11) H(10) 2.87(2) .
H(11) H(12) 1.56(2) .
H(11) H(13) 2.49(2) .
H(11) H(13) 3.58(2) 3_677
H(11) H(14) 2.90(2) .
H(11) H(15) 2.652(17) .
H(11) H(16) 2.616(17) .
H(11) H(16) 2.700(19) 3_677
H(11) H(17) 2.744(18) 2_546
H(11) H(18) 3.179(19) 3_677
H(12) C(5) 3.582(15) 4_565
H(12) C(7) 2.975(15) 4_565
H(12) C(9) 3.313(15) .
H(12) C(10) 2.074(15) .
H(12) C(12) 2.046(16) .
H(12) C(13) 3.262(15) .
H(12) C(14) 3.564(15) 3_677
H(12) C(15) 3.525(17) 3_677
H(12) H(6) 3.33(2) 2_546
H(12) H(6) 2.963(19) 4_565
H(12) H(7) 2.36(2) 4_565
H(12) H(9) 2.457(19) .
H(12) H(9) 2.93(2) 3_667
H(12) H(10) 2.32(2) .
H(12) H(11) 1.56(2) .
H(12) H(13) 2.35(2) .
H(12) H(14) 2.46(2) .
H(12) H(16) 2.91(2) 3_677
H(12) H(18) 2.91(2) 3_677
H(13) O(1) 2.688(15) 4_575
H(13) O(3) 2.680(15) .
H(13) C(4) 3.394(17) 4_575
H(13) C(8) 3.336(13) .
H(13) C(10) 3.381(16) .
H(13) C(11) 2.125(17) .
H(13) C(13) 2.059(13) .
H(13) C(14) 2.713(15) .
H(13) C(14) 3.273(17) 3_677
H(13) H(4) 3.16(2) 4_575
H(13) H(5) 3.24(2) 3_577
H(13) H(7) 2.87(2) 4_565
H(13) H(8) 2.978(17) 4_565
H(13) H(11) 2.49(2) .
H(13) H(11) 3.58(2) 3_677
H(13) H(12) 2.35(2) .
H(13) H(14) 1.57(2) .
H(13) H(15) 3.41(2) .
H(13) H(15) 3.23(2) 3_677
H(13) H(16) 2.40(2) .
H(13) H(16) 2.53(2) 3_677
H(14) O(2) 2.917(17) 3_577
H(14) O(2) 3.402(15) 4_565
H(14) O(3) 2.517(14) .
H(14) C(4) 3.327(17) 3_577
H(14) C(7) 3.573(13) 4_565
H(14) C(8) 2.702(13) .
H(14) C(9) 2.932(13) .
H(14) C(10) 2.658(15) .
H(14) C(11) 2.096(17) .
H(14) C(13) 2.015(14) .
H(14) C(14) 3.369(15) .
H(14) H(4) 2.97(2) 3_577
H(14) H(5) 2.54(2) 3_577
H(14) H(7) 2.629(18) 4_565
H(14) H(10) 2.62(2) .
H(14) H(11) 2.90(2) .
H(14) H(12) 2.46(2) .
H(14) H(13) 1.57(2) .
H(14) H(16) 3.46(2) .
H(15) O(1) 2.892(17) 2_546
H(15) O(3) 3.150(19) .
H(15) C(1) 3.019(17) .
H(15) C(6) 3.245(17) .
H(15) C(7) 3.070(16) .
H(15) C(8) 2.573(16) .
H(15) C(9) 3.346(13) .
H(15) C(9) 2.969(16) 2_556
H(15) C(10) 3.234(15) 2_556
H(15) C(11) 3.270(13) .
H(15) C(12) 3.132(16) .
H(15) C(13) 2.139(18) .
H(15) C(15) 2.104(14) .
H(15) C(15) 3.570(13) 2_546
H(15) H(8) 2.51(2) 2_556
H(15) H(9) 2.60(2) 2_556
H(15) H(11) 2.652(17) .
H(15) H(13) 3.41(2) .
H(15) H(13) 3.23(2) 3_677
H(15) H(16) 1.538(19) .
H(15) H(17) 2.306(18) .
H(15) H(17) 2.787(18) 2_546
H(15) H(18) 2.81(2) .
H(15) H(18) 3.50(2) 2_546
H(16) O(1) 3.440(16) 2_546
H(16) O(3) 2.84(2) .
H(16) C(1) 3.080(19) .
H(16) C(8) 3.245(16) .
H(16) C(11) 3.105(12) .
H(16) C(11) 3.082(16) 3_677
H(16) C(12) 2.574(14) .
H(16) C(12) 3.142(19) 3_677
H(16) C(13) 2.056(18) .
H(16) C(14) 3.510(16) 3_677
H(16) C(15) 2.046(16) .
H(16) H(8) 3.210(19) 2_556
H(16) H(11) 2.616(17) .
H(16) H(11) 2.700(19) 3_677
H(16) H(12) 2.91(2) 3_677
H(16) H(13) 2.40(2) .
H(16) H(13) 2.53(2) 3_677
H(16) H(14) 3.46(2) .
H(16) H(15) 1.538(19) .
H(16) H(16) 2.69(2) 3_677
H(16) H(17) 2.723(19) .
H(16) H(18) 2.20(2) .
H(17) O(1) 2.639(15) .
H(17) O(3) 3.222(14) .
H(17) C(1) 2.142(16) .
H(17) C(2) 3.054(16) .
H(17) C(3) 3.324(16) .
H(17) C(4) 3.419(16) .
H(17) C(5) 3.251(15) .
H(17) C(6) 2.622(15) .
H(17) C(7) 3.396(14) .
H(17) C(8) 3.188(16) 2_556
H(17) C(9) 2.798(16) 2_556
H(17) C(10) 3.019(14) 2_556
H(17) C(11) 3.359(13) 2_556
H(17) C(13) 3.246(13) .
H(17) C(14) 2.170(12) .
H(17) C(14) 3.597(13) 2_556
H(17) H(2) 3.23(2) .
H(17) H(6) 3.200(18) .
H(17) H(8) 3.02(2) 2_556
H(17) H(9) 3.380(19) 1_565
H(17) H(9) 2.67(2) 2_556
H(17) H(11) 2.744(18) 2_556
H(17) H(15) 2.306(18) .
H(17) H(15) 2.787(18) 2_556
H(17) H(16) 2.723(19) .
H(17) H(18) 1.708(19) .
H(18) O(1) 3.343(15) .
H(18) O(3) 2.640(17) .
H(18) C(1) 2.074(17) .
H(18) C(2) 2.637(19) .
H(18) C(3) 3.465(17) .
H(18) C(6) 3.351(15) .
H(18) C(10) 3.192(14) 1_565
H(18) C(11) 3.506(17) 3_677
H(18) C(13) 2.983(14) .
H(18) C(14) 2.086(15) .
H(18) H(1) 3.45(2) .
H(18) H(2) 2.33(2) .
H(18) H(4) 3.54(2) 4_575
H(18) H(6) 2.995(19) 4_575
H(18) H(9) 2.66(2) 1_565
H(18) H(10) 2.82(2) 1_565
H(18) H(11) 3.179(19) 3_677
H(18) H(12) 2.91(2) 3_677
H(18) H(15) 2.81(2) .
H(18) H(15) 3.50(2) 2_556
H(18) H(16) 2.20(2) .
H(18) H(17) 1.708(19) .

loop_
_geom_torsion_atom_site_label_1
_geom_torsion_atom_site_label_2
_geom_torsion_atom_site_label_3
_geom_torsion_atom_site_label_4
_geom_torsion
C(3) O(1) C(4) C(5) -113.16(10)
C(4) O(1) C(3) C(2) 111.98(10)
C(1) O(3) C(13) C(8) -74.64(8)
C(1) O(3) C(13) C(12) 164.74(8)
C(1) O(3) C(13) C(14) 42.02(8)
C(13) O(3) C(1) C(2) -170.99(8)
C(13) O(3) C(1) C(6) 67.26(9)
C(13) O(3) C(1) C(15) -49.36(8)
O(3) C(1) C(2) C(3) -164.67(9)
O(3) C(1) C(6) C(5) 152.42(10)
O(3) C(1) C(6) C(7) -28.02(14)
O(3) C(1) C(15) C(14) 36.01(8)
C(2) C(1) C(6) C(5) 34.25(14)
C(2) C(1) C(6) C(7) -146.19(10)
C(6) C(1) C(2) C(3) -45.61(13)
C(2) C(1) C(15) C(14) 151.34(8)
C(15) C(1) C(2) C(3) 83.13(11)
C(6) C(1) C(15) C(14) -78.96(8)
C(15) C(1) C(6) C(5) -97.04(11)
C(15) C(1) C(6) C(7) 82.52(11)
C(1) C(2) C(3) O(1) -37.49(13)
C(1) C(2) C(3) C(4) 31.14(17)
O(1) C(3) C(4) C(5) 103.19(14)
C(2) C(3) C(4) O(1) -104.31(13)
C(2) C(3) C(4) C(5) -1.1(2)
O(1) C(4) C(5) O(2) -176.75(8)
O(1) C(4) C(5) C(6) 56.72(13)
C(3) C(4) C(5) O(2) 114.18(13)
C(3) C(4) C(5) C(6) -12.35(19)
O(2) C(5) C(6) C(1) -130.36(10)
O(2) C(5) C(6) C(7) 50.08(14)
C(4) C(5) C(6) C(1) -5.10(16)
C(4) C(5) C(6) C(7) 175.34(11)
C(1) C(6) C(7) C(8) -4.51(17)
C(5) C(6) C(7) C(8) 175.06(10)
C(6) C(7) C(8) C(9) 179.11(12)
C(6) C(7) C(8) C(13) -2.77(16)
C(7) C(8) C(9) C(10) 176.74(12)
C(7) C(8) C(13) O(3) 41.94(11)
C(7) C(8) C(13) C(12) 161.84(10)
C(7) C(8) C(13) C(14) -69.30(12)
C(9) C(8) C(13) O(3) -139.92(11)
C(9) C(8) C(13) C(12) -20.02(16)
C(9) C(8) C(13) C(14) 108.84(12)
C(13) C(8) C(9) C(10) -1.22(19)
C(8) C(9) C(10) C(11) -11.52(19)
C(9) C(10) C(11) C(12) 44.80(15)
C(10) C(11) C(12) C(13) -66.20(13)
C(11) C(12) C(13) O(3) 169.71(9)
C(11) C(12) C(13) C(8) 52.01(13)
C(11) C(12) C(13) C(14) -74.78(12)
O(3) C(13) C(14) C(15) -17.83(9)
C(8) C(13) C(14) C(15) 95.63(9)
C(12) C(13) C(14) C(15) -137.40(9)
C(13) C(14) C(15) C(1) -10.92(9)
